data_4319227
loop_
_publ_author_name
'Timo Hatanp\"a\"a'
'Jarno Kansikas'
'Ilpo Mutikainen'
'Markku Leskel\"a'

_publ_section_title
;
 Ancillary Ligand Effect on the Properties of "Mg(thd)2" and Crystal
 Structures of [Mg(thd)2(ethylenediamine)]2, [Mg(thd)2(tmeda)], and
 [Mg(thd)2(trien)]1
;
_journal_name_full 'Inorganic Chemistry'
_journal_page_first 788
_journal_page_last 794
_journal_paper_doi 10.1021/ic000310i
_journal_volume 40
_journal_year 2001
_chemical_formula_sum 'C24 H44 Mg O6'
_chemical_formula_weight 452.90
_chemical_melting_point 407.15
_chemical_name_common Bis(2,2,6,6-tetramethyl-3,5-heptanedionate)magnesium(II)(ethyleneglycol)
_chemical_name_systematic
; 
 Bis(2,2,6,6-tetramethyl-3,5-heptanedionate)magnesium(II)(1,2-ethanediol) 
;
_space_group_IT_number 5
_symmetry_cell_setting monoclinic
_symmetry_space_group_name_Hall 'C 2y'
_symmetry_space_group_name_H-M 'C 1 2 1'
_atom_sites_solution_hydrogens geom
_atom_sites_solution_primary direct
_atom_sites_solution_secondary difmap
_audit_creation_method SHELXL-97
_cell_angle_alpha 90.000(5)
_cell_angle_beta 100.000(5)
_cell_angle_gamma 90.000(5)
_cell_formula_units_Z 4
_cell_length_a 24.305(5)
_cell_length_b 11.247(5)
_cell_length_c 9.570(5)
_cell_measurement_reflns_used 25
_cell_measurement_temperature 193(2)
_cell_measurement_theta_max 10
_cell_measurement_theta_min 3
_cell_volume 2576.3(18)
_computing_cell_refinement 'MSC/AFC Diffractometer Control Software'
_computing_data_collection 'MSC/AFC Diffractometer Control Software'
_computing_data_reduction 'TEXSAN (Molecular Structure Corporation)'
_computing_molecular_graphics SHELXTL/PC
_computing_publication_material 'SHELXL-97 (Sheldrick, 1997)'
_computing_structure_refinement 'SHELXL-97 (Sheldrick, 1997)'
_computing_structure_solution 'SHELXS-97 (Sheldrick, 1990)'
_diffrn_ambient_temperature 193(2)
_diffrn_measured_fraction_theta_full 0.301
_diffrn_measured_fraction_theta_max 0.301
_diffrn_measurement_device_type 'Rigaku AFC7S'
_diffrn_measurement_method \w/2\q
_diffrn_radiation_monochromator graphite
_diffrn_radiation_source 'fine-focus sealed tube'
_diffrn_radiation_type MoK\a
_diffrn_radiation_wavelength 0.71073
_diffrn_reflns_av_R_equivalents 0.0913
_diffrn_reflns_av_sigmaI/netI 0.1721
_diffrn_reflns_limit_h_max 19
_diffrn_reflns_limit_h_min 0
_diffrn_reflns_limit_k_max 12
_diffrn_reflns_limit_k_min -13
_diffrn_reflns_limit_l_max 10
_diffrn_reflns_limit_l_min -10
_diffrn_reflns_number 2147
_diffrn_reflns_theta_full 25.80
_diffrn_reflns_theta_max 25.80
_diffrn_reflns_theta_min 3.13
_diffrn_standards_decay_% 0.2
_diffrn_standards_interval_count 200
_diffrn_standards_number 3
_exptl_absorpt_coefficient_mu 0.103
_exptl_absorpt_correction_type none
_exptl_crystal_colour Colourless
_exptl_crystal_density_diffrn 1.168
_exptl_crystal_density_method 'not measured'
_exptl_crystal_description Prismatic
_exptl_crystal_F_000 992
_exptl_crystal_size_max 0.25
_exptl_crystal_size_mid 0.18
_exptl_crystal_size_min 0.11
_refine_diff_density_max 0.560
_refine_diff_density_min -0.506
_refine_diff_density_rms 0.099
_refine_ls_abs_structure_details 'Flack H D (1983), Acta Cryst. A39, 876-881'
_refine_ls_abs_structure_Flack -1.5(18)
_refine_ls_extinction_coef 0.010(12)
_refine_ls_extinction_expression Fc^*^=kFc[1+0.001xFc^2^\l^3^/sin(2\q)]^-1/4^
_refine_ls_extinction_method SHELXL
_refine_ls_goodness_of_fit_ref 1.291
_refine_ls_hydrogen_treatment mixed
_refine_ls_matrix_type full
_refine_ls_number_parameters 192
_refine_ls_number_reflns 2129
_refine_ls_number_restraints 1
_refine_ls_restrained_S_all 1.291
_refine_ls_R_factor_all 0.2005
_refine_ls_R_factor_gt 0.1439
_refine_ls_shift/su_max 1.539
_refine_ls_shift/su_mean 0.274
_refine_ls_structure_factor_coef Fsqd
_refine_ls_weighting_details 'w=1/[\s^2^(Fo^2^)+(0.2000P)^2^+0.0000P] where P=(Fo^2^+2Fc^2^)/3'
_refine_ls_weighting_scheme calc
_refine_ls_wR_factor_gt 0.3526
_refine_ls_wR_factor_ref 0.4048
_reflns_number_gt 1261
_reflns_number_total 2129
_reflns_threshold_expression >2sigma(I)
_cod_data_source_file ic000310i_4.cif
_cod_data_source_block mg8
_cod_depositor_comments
;
The following automatic conversions were performed:

'_symmetry_cell_setting' value 'Monoclinic' changed to 'monoclinic'
according to the built-in table from CIF Core dictionary named
'cif_core.dic' version 2.4.1 from
2010-06-29.

'_exptl_absorpt_correction_type' value 'None' changed to
'none' according to the built-in table from CIF Core dictionary named
'cif_core.dic' version 2.4.1 from 2010-06-29.

Automatic conversion script
Id: cif_fix_values 1646 2011-03-28 12:23:43Z adriana 

The following automatic conversions were performed:

'_refine_ls_weighting_scheme' value 'calc
w=1/[\s^2^(Fo^2^)+(0.2000P)^2^+0.0000P] where P=(Fo^2^+2Fc^2^)/3' was
changed to 'calc'. New tag '_refine_ls_weighting_details' was
created. The value of the new tag was set to
'w=1/[\s^2^(Fo^2^)+(0.2000P)^2^+0.0000P] where P=(Fo^2^+2Fc^2^)/3'.

Automatic conversion script
Id: cif_fix_values 3143 2015-03-26 13:38:13Z robertas 

2021-11-23
Z value and formula fixed to values more according to usual
chemical conventions.                 miguel
;
_cod_original_formula_sum 'C48 H88 Mg2 O12'
_cod_original_formula_weight 905.80
_cod_original_formula_units_Z 2
_cod_database_code 4319227

loop_
_symmetry_equiv_pos_as_xyz
'x, y, z'
'-x, y, -z'
'x+1/2, y+1/2, z'
'-x+1/2, y+1/2, -z'

loop_
_atom_site_label
_atom_site_type_symbol
_atom_site_fract_x
_atom_site_fract_y
_atom_site_fract_z
_atom_site_U_iso_or_equiv
_atom_site_adp_type
_atom_site_occupancy
_atom_site_calc_flag
_atom_site_refinement_flags
_atom_site_disorder_assembly
_atom_site_disorder_group
Mg1 Mg 0.0000 0.3639(7) 0.5000 0.034(2) Uani 1 d S . .
Mg2 Mg 0.0000 0.5944(8) 0.0000 0.045(3) Uani 1 d S . .
O1 O -0.0283(5) 0.5127(11) 0.3679(11) 0.040(3) Uani 1 d . . .
H1 H -0.0411 0.5194 0.2809 0.061 Uiso 1 calc R . .
O2 O 0.0304(5) 0.4495(10) 0.1242(12) 0.042(4) Uani 1 d . . .
H2 H 0.0522 0.4359 0.2007 0.062 Uiso 1 calc R . .
O11 O 0.0446(4) 0.2425(11) 0.6229(12) 0.037(3) Uani 1 d . . .
O12 O 0.0694(5) 0.3731(11) 0.3953(10) 0.037(3) Uiso 1 d . . .
O21 O -0.0682(7) 0.5839(14) 0.1038(11) 0.062(5) Uani 1 d . . .
O22 O -0.0449(8) 0.7197(13) -0.1311(13) 0.075(5) Uani 1 d . . .
C1 C -0.0053(9) 0.6181(18) 0.4186(18) 0.051(5) Uiso 1 d . . .
H1A H -0.0308 0.6841 0.3829 0.077 Uiso 1 calc R . .
H1C H 0.0304 0.6306 0.3842 0.077 Uiso 1 calc R . .
C2 C -0.0009(8) 0.3380(16) 0.0743(16) 0.050 Uiso 1 d . . .
H2A H 0.0177 0.2668 0.1216 0.075 Uiso 1 calc R . .
H2B H -0.0399 0.3413 0.0917 0.075 Uiso 1 calc R . .
C101 C 0.1135(8) 0.0975(18) 0.7254(19) 0.046(5) Uiso 1 d . . .
C102 C 0.0937(9) 0.1995(18) 0.6204(19) 0.044(5) Uiso 1 d . . .
C103 C 0.1297(8) 0.2400(16) 0.5374(17) 0.039(4) Uiso 1 d . . .
H10P H 0.1665 0.2086 0.5518 0.047 Uiso 1 calc R . .
C104 C 0.1153(7) 0.3239(14) 0.4341(15) 0.028(4) Uiso 1 d . . .
C105 C 0.1623(8) 0.371(2) 0.354(2) 0.050 Uiso 1 d . . .
C106 C 0.1659(9) 0.0470(17) 0.726(2) 0.050 Uiso 1 d . . .
H10G H 0.1649 -0.0021 0.6413 0.075 Uiso 1 calc R . .
H10H H 0.1760 -0.0025 0.8111 0.075 Uiso 1 calc R . .
H10I H 0.1937 0.1102 0.7271 0.075 Uiso 1 calc R . .
C107 C 0.0698(8) 0.0171(17) 0.7197(17) 0.050 Uiso 1 d . . .
H10J H 0.0634 -0.0224 0.6270 0.075 Uiso 1 calc R . .
H10K H 0.0359 0.0594 0.7333 0.075 Uiso 1 calc R . .
H10L H 0.0794 -0.0425 0.7947 0.075 Uiso 1 calc R . .
C108 C 0.1197(16) 0.160(2) 0.870(2) 0.153(16) Uani 1 d . . .
H10M H 0.1328 0.1030 0.9459 0.229 Uiso 1 calc R . .
H10N H 0.0835 0.1925 0.8830 0.229 Uiso 1 calc R . .
H10O H 0.1468 0.2251 0.8737 0.229 Uiso 1 calc R . .
C109 C 0.2231(7) 0.3351(16) 0.4347(16) 0.050 Uiso 1 d . . .
H10Q H 0.2306 0.3749 0.5272 0.075 Uiso 1 calc R . .
H10R H 0.2512 0.3595 0.3782 0.075 Uiso 1 calc R . .
H10S H 0.2249 0.2488 0.4486 0.075 Uiso 1 calc R . .
C110 C 0.1604(11) 0.4835(19) 0.3332(19) 0.075(8) Uani 1 d . . .
H11G H 0.1230 0.5059 0.2844 0.113 Uiso 1 calc R . .
H11H H 0.1881 0.5062 0.2749 0.113 Uiso 1 calc R . .
H11I H 0.1686 0.5246 0.4248 0.113 Uiso 1 calc R . .
C111 C 0.1546(8) 0.3001(19) 0.2087(15) 0.064(7) Uani 1 d . . .
H11J H 0.1166 0.3121 0.1567 0.097 Uiso 1 calc R . .
H11K H 0.1609 0.2152 0.2284 0.097 Uiso 1 calc R . .
H11L H 0.1816 0.3290 0.1514 0.097 Uiso 1 calc R . .
C201 C -0.1649(9) 0.5996(19) 0.150(2) 0.055(5) Uiso 1 d . . .
C202 C -0.1169(11) 0.633(2) 0.069(2) 0.066(7) Uiso 1 d . . .
C203 C -0.1220(10) 0.725(2) -0.026(2) 0.065(6) Uiso 1 d . . .
H20J H -0.1547 0.7715 -0.0277 0.078 Uiso 1 calc R . .
C204 C -0.0887(9) 0.762(2) -0.1183(17) 0.056(7) Uani 1 d . . .
C205 C -0.1026(10) 0.874(2) -0.216(2) 0.059(6) Uiso 1 d . . .
C206 C -0.1620(9) 0.452(2) 0.167(2) 0.072(7) Uani 1 d . . .
H20A H -0.1927 0.4254 0.2139 0.109 Uiso 1 calc R . .
H20B H -0.1262 0.4298 0.2254 0.109 Uiso 1 calc R . .
H20C H -0.1654 0.4154 0.0737 0.109 Uiso 1 calc R . .
C207 C -0.1525(10) 0.655(2) 0.291(2) 0.086(8) Uiso 1 d . . .
H20D H -0.1816 0.6333 0.3458 0.128 Uiso 1 calc R . .
H20E H -0.1514 0.7415 0.2813 0.128 Uiso 1 calc R . .
H20F H -0.1162 0.6267 0.3413 0.128 Uiso 1 calc R . .
C208 C -0.2185(11) 0.647(2) 0.076(3) 0.102(9) Uiso 1 d . . .
H20G H -0.2487 0.6196 0.1238 0.153 Uiso 1 calc R . .
H20H H -0.2254 0.6194 -0.0226 0.153 Uiso 1 calc R . .
H20I H -0.2173 0.7343 0.0775 0.153 Uiso 1 calc R . .
C209 C -0.1623(11) 0.934(2) -0.199(2) 0.115(13) Uani 1 d . . .
H20K H -0.1661 0.9335 -0.0985 0.173 Uiso 1 calc R . .
H20L H -0.1928 0.8879 -0.2539 0.173 Uiso 1 calc R . .
H20M H -0.1637 1.0158 -0.2337 0.173 Uiso 1 calc R . .
C210 C -0.0604(9) 0.9754(17) -0.1554(19) 0.072(7) Uani 1 d . . .
H21A H -0.0674 1.0000 -0.0619 0.109 Uiso 1 calc R . .
H21B H -0.0654 1.0436 -0.2202 0.109 Uiso 1 calc R . .
H21C H -0.0220 0.9457 -0.1469 0.109 Uiso 1 calc R . .
C211 C -0.0843(19) 0.859(3) -0.364(2) 0.183(18) Uani 1 d . . .
H21D H -0.0474 0.8213 -0.3519 0.275 Uiso 1 calc R . .
H21E H -0.0826 0.9373 -0.4084 0.275 Uiso 1 calc R . .
H21F H -0.1115 0.8091 -0.4253 0.275 Uiso 1 calc R . .

loop_
_atom_site_aniso_label
_atom_site_aniso_U_11
_atom_site_aniso_U_22
_atom_site_aniso_U_33
_atom_site_aniso_U_23
_atom_site_aniso_U_13
_atom_site_aniso_U_12
Mg1 0.035(7) 0.048(5) 0.028(4) 0.000 0.029(4) 0.000
Mg2 0.046(7) 0.044(6) 0.045(5) 0.000 0.006(4) 0.000
O1 0.045(9) 0.048(8) 0.024(6) 0.016(6) -0.006(6) 0.007(7)
O2 0.036(9) 0.041(8) 0.051(8) -0.012(7) 0.017(7) -0.008(7)
O11 0.004(7) 0.049(8) 0.059(8) 0.006(7) 0.010(5) -0.006(7)
O21 0.090(12) 0.083(11) 0.016(6) 0.012(6) 0.015(6) 0.022(9)
O22 0.154(16) 0.053(9) 0.034(8) 0.005(7) 0.061(9) 0.022(11)
C108 0.36(5) 0.061(15) 0.042(13) 0.035(12) 0.06(2) 0.10(2)
C110 0.12(2) 0.072(15) 0.051(12) -0.021(11) 0.052(13) -0.051(15)
C111 0.096(18) 0.088(16) 0.016(9) 0.007(9) 0.029(9) 0.025(14)
C204 0.062(16) 0.093(16) 0.018(9) -0.012(9) 0.019(9) 0.013(13)
C206 0.041(14) 0.11(2) 0.057(13) 0.033(15) -0.010(11) -0.014(15)
C209 0.13(3) 0.060(17) 0.12(2) 0.047(17) -0.073(19) -0.055(18)
C210 0.104(19) 0.055(13) 0.061(12) -0.010(12) 0.023(13) -0.011(14)
C211 0.44(5) 0.09(2) 0.039(14) 0.016(15) 0.08(2) -0.01(3)

loop_
_atom_type_symbol
_atom_type_description
_atom_type_scat_dispersion_real
_atom_type_scat_dispersion_imag
_atom_type_scat_source
C C 0.0033 0.0016 'International Tables Vol C Tables 4.2.6.8 and 6.1.1.4'
H H 0.0000 0.0000 'International Tables Vol C Tables 4.2.6.8 and 6.1.1.4'
O O 0.0106 0.0060 'International Tables Vol C Tables 4.2.6.8 and 6.1.1.4'
Mg Mg 0.0486 0.0363 'International Tables Vol C Tables 4.2.6.8 and 6.1.1.4'

loop_
_geom_angle_atom_site_label_1
_geom_angle_atom_site_label_2
_geom_angle_atom_site_label_3
_geom_angle
_geom_angle_site_symmetry_1
_geom_angle_site_symmetry_3
_geom_angle_publ_flag
O11 Mg1 O11 93.6(8) 2_556 . ?
O11 Mg1 O12 85.2(5) 2_556 2_556 ?
O11 Mg1 O12 98.7(5) . 2_556 ?
O11 Mg1 O12 98.7(5) 2_556 . ?
O11 Mg1 O12 85.2(5) . . ?
O12 Mg1 O12 174.4(8) 2_556 . ?
O11 Mg1 O1 166.1(5) 2_556 2_556 ?
O11 Mg1 O1 95.8(5) . 2_556 ?
O12 Mg1 O1 83.3(5) 2_556 2_556 ?
O12 Mg1 O1 92.3(5) . 2_556 ?
O11 Mg1 O1 95.8(5) 2_556 . ?
O11 Mg1 O1 166.1(5) . . ?
O12 Mg1 O1 92.3(5) 2_556 . ?
O12 Mg1 O1 83.3(5) . . ?
O1 Mg1 O1 76.9(7) 2_556 . ?
O22 Mg2 O22 94.0(10) 2 . ?
O22 Mg2 O21 97.5(6) 2 . ?
O22 Mg2 O21 87.0(6) . . ?
O22 Mg2 O21 87.0(6) 2 2 ?
O22 Mg2 O21 97.5(6) . 2 ?
O21 Mg2 O21 173.5(10) . 2 ?
O22 Mg2 O2 168.6(6) 2 2 ?
O22 Mg2 O2 95.1(5) . 2 ?
O21 Mg2 O2 89.7(5) . 2 ?
O21 Mg2 O2 85.2(5) 2 2 ?
O22 Mg2 O2 95.1(5) 2 . ?
O22 Mg2 O2 168.6(6) . . ?
O21 Mg2 O2 85.2(5) . . ?
O21 Mg2 O2 89.7(5) 2 . ?
O2 Mg2 O2 76.6(7) 2 . ?
C1 O1 Mg1 113.6(11) . . ?
C2 O2 Mg2 111.3(10) . . ?
C102 O11 Mg1 130.9(12) . . ?
C104 O12 Mg1 125.9(10) . . ?
C202 O21 Mg2 128.2(13) . . ?
C204 O22 Mg2 126.6(13) . . ?
O1 C1 C1 110.3(11) . 2_556 ?
C2 C2 O2 102.4(12) 2 . ?
C107 C101 C106 115.3(18) . . ?
C107 C101 C108 106.8(19) . . ?
C106 C101 C108 104(2) . . ?
C107 C101 C102 107.9(16) . . ?
C106 C101 C102 119.2(17) . . ?
C108 C101 C102 102.4(15) . . ?
O11 C102 C103 125.2(19) . . ?
O11 C102 C101 116.8(16) . . ?
C103 C102 C101 118.0(19) . . ?
C102 C103 C104 123.1(18) . . ?
O12 C104 C103 128.8(15) . . ?
O12 C104 C105 113.1(14) . . ?
C103 C104 C105 118.1(15) . . ?
C110 C105 C104 113.5(19) . . ?
C110 C105 C111 111.7(18) . . ?
C104 C105 C111 105.7(16) . . ?
C110 C105 C109 109(2) . . ?
C104 C105 C109 111.3(14) . . ?
C111 C105 C109 104.9(15) . . ?
C207 C201 C208 108(2) . . ?
C207 C201 C202 107.8(18) . . ?
C208 C201 C202 110.5(18) . . ?
C207 C201 C206 109.1(18) . . ?
C208 C201 C206 115(2) . . ?
C202 C201 C206 105.8(17) . . ?
O21 C202 C203 118(2) . . ?
O21 C202 C201 119.6(19) . . ?
C203 C202 C201 122(2) . . ?
C204 C203 C202 132(3) . . ?
O22 C204 C203 126(2) . . ?
O22 C204 C205 111.2(18) . . ?
C203 C204 C205 123(2) . . ?
C204 C205 C211 113(2) . . ?
C204 C205 C210 107.9(16) . . ?
C211 C205 C210 98(2) . . ?
C204 C205 C209 112.0(17) . . ?
C211 C205 C209 122(2) . . ?
C210 C205 C209 101.5(17) . . ?

loop_
_geom_bond_atom_site_label_1
_geom_bond_atom_site_label_2
_geom_bond_distance
_geom_bond_site_symmetry_2
_geom_bond_publ_flag
Mg1 O11 1.995(13) 2_556 ?
Mg1 O11 1.995(13) . ?
Mg1 O12 2.109(11) 2_556 ?
Mg1 O12 2.109(11) . ?
Mg1 O1 2.138(13) 2_556 ?
Mg1 O1 2.138(13) . ?
Mg2 O22 2.068(17) 2 ?
Mg2 O22 2.068(17) . ?
Mg2 O21 2.079(14) . ?
Mg2 O21 2.079(14) 2 ?
Mg2 O2 2.076(14) 2 ?
Mg2 O2 2.076(14) . ?
O1 C1 1.36(2) . ?
O2 C2 1.50(2) . ?
O11 C102 1.29(2) . ?
O12 C104 1.243(18) . ?
O21 C202 1.30(2) . ?
O22 C204 1.19(2) . ?
C1 C1 1.53(3) 2_556 ?
C2 C2 1.43(3) 2 ?
C101 C107 1.39(3) . ?
C101 C106 1.39(3) . ?
C101 C108 1.54(3) . ?
C101 C102 1.55(3) . ?
C102 C103 1.36(2) . ?
C103 C104 1.37(2) . ?
C104 C105 1.58(2) . ?
C105 C110 1.28(3) . ?
C105 C111 1.58(2) . ?
C105 C109 1.60(3) . ?
C201 C207 1.47(3) . ?
C201 C208 1.47(3) . ?
C201 C202 1.55(3) . ?
C201 C206 1.66(3) . ?
C202 C203 1.36(3) . ?
C203 C204 1.36(3) . ?
C204 C205 1.57(3) . ?
C205 C211 1.57(2) . ?
C205 C210 1.57(3) . ?
C205 C209 1.63(3) . ?
